data_9013808
loop_
_publ_author_name
'Camara, F.'
'Sokolova, E.'
'Abdu, Y.'
'Hawthorne, F. C.'

_publ_section_title
;
 The crystal structures of niobophyllite, kupletskite-(Cs) and Sn-rich
 astrophyllite: Revisions to the crystal chemistry of the
 astrophyllite-group minerals
;
_journal_name_full 'The Canadian Mineralogist'
_journal_page_first 1
_journal_page_last 16
_journal_paper_doi 10.3749/canmin.48.1.1
_journal_volume 48
_journal_year 2010
_chemical_compound_source 'Seal Lake, Labrador, Canada'
_chemical_formula_sum 'Al0.24 Cs0.04 F0.13 Fe4.6 H4.13 K1.8 Mn1.98 Na Nb1.46 O30.86 Si7.76 Ti0.54'
_chemical_name_mineral Niobophyllite
_space_group_IT_number 2
_symmetry_space_group_name_Hall '-P 1'
_symmetry_space_group_name_H-M 'P -1'
_cell_angle_alpha 112.990
_cell_angle_beta 94.588
_cell_angle_gamma 103.166
_cell_formula_units_Z 1
_cell_length_a 5.4022
_cell_length_b 11.8844
_cell_length_c 11.6717
_cell_volume 659.655
_database_code_amcsd 0006309
_exptl_crystal_density_diffrn 3.400
_cod_original_formula_sum 'K1.8 Cs.04 Na Mn1.98 Fe4.6 (Nb1.46 Ti.54) (Si7.76 Al.24) O30.86 F.13 H4.13'
_cod_database_code 9013808

loop_
_space_group_symop_operation_xyz
x,y,z
-x,-y,-z

loop_
_atom_site_aniso_label
_atom_site_aniso_U_11
_atom_site_aniso_U_22
_atom_site_aniso_U_33
_atom_site_aniso_U_12
_atom_site_aniso_U_13
_atom_site_aniso_U_23
KA 0.08450 0.04970 0.02690 0.01210 0.00620 0.01320
CsA 0.08450 0.04970 0.02690 0.01210 0.00620 0.01320
NaB 0.03300 0.02100 0.01400 0.00630 0.00190 0.00540
MnM1 0.00760 0.01020 0.01170 0.00250 0.00280 0.00540
FeM1 0.00760 0.01020 0.01170 0.00250 0.00280 0.00540
MnM2 0.00910 0.01110 0.01280 0.00420 0.00400 0.00720
FeM2 0.00910 0.01110 0.01280 0.00420 0.00400 0.00720
Fe2+M3 0.00860 0.01010 0.01440 0.00390 0.00420 0.00600
MnM3 0.00860 0.01010 0.01440 0.00390 0.00420 0.00600
Fe3+M3 0.00860 0.01010 0.01440 0.00390 0.00420 0.00600
Fe2+M4 0.00710 0.00670 0.01250 0.00160 0.00130 0.00300
Fe3+M4 0.00710 0.00670 0.01250 0.00160 0.00130 0.00300
MnM4 0.00710 0.00670 0.01250 0.00160 0.00130 0.00300
NbD 0.00360 0.00780 0.01530 0.00257 0.00271 0.00680
TiD 0.00360 0.00780 0.01530 0.00257 0.00271 0.00680
SiT1 0.01020 0.00690 0.00940 0.00210 0.00200 0.00400
AlT1 0.01020 0.00690 0.00940 0.00210 0.00200 0.00400
SiT2 0.01600 0.00900 0.01170 0.00270 0.00210 0.00430
AlT2 0.01600 0.00900 0.01170 0.00270 0.00210 0.00430
SiT3 0.01460 0.00900 0.01250 0.00250 0.00140 0.00620
AlT3 0.01460 0.00900 0.01250 0.00250 0.00140 0.00620
SiT4 0.01060 0.00700 0.00820 0.00200 0.00220 0.00470
AlT4 0.01060 0.00700 0.00820 0.00200 0.00220 0.00470
O1 0.00880 0.00980 0.00910 0.00290 0.00260 0.00240
O2 0.01300 0.01480 0.01080 0.00460 0.00290 0.00460
O3 0.01160 0.00970 0.01170 0.00170 0.00250 0.00380
O-h4 0.01400 0.01580 0.01260 0.00710 0.00490 0.00570
O-h5 0.01500 0.01700 0.00950 0.00760 0.00450 0.00460
O6 0.01200 0.01320 0.01410 0.00400 0.00310 0.00650
O7 0.00940 0.01430 0.01020 0.00530 0.00210 0.00600
O8 0.02300 0.03200 0.01600 -0.00600 0.00330 0.00700
O9 0.03600 0.05200 0.01700 -0.03300 0.01200 -0.00700
O10 0.03400 0.03100 0.01900 0.02100 0.00200 0.00600
O11 0.08900 0.07300 0.01200 0.07500 0.01900 0.01600
O12 0.06800 0.05700 0.01800 0.05700 -0.01400 -0.00500
O13 0.05600 0.00580 0.01500 0.00200 0.00300 0.00460
O14 0.05600 0.01100 0.01700 0.00300 0.00200 0.00830
O15 0.03000 0.06800 0.01500 -0.03400 -0.00700 0.01900
OX 0.00800 0.01300 0.01400 0.00400 0.00360 0.00500
O-HX 0.00800 0.01300 0.01400 0.00400 0.00360 0.00500
FX 0.00800 0.01300 0.01400 0.00400 0.00360 0.00500

loop_
_atom_site_label
_atom_site_fract_x
_atom_site_fract_y
_atom_site_fract_z
_atom_site_occupancy
_atom_site_U_iso_or_equiv
_atom_site_type_symbol
_atom_site_attached_hydrogens
KA 0.13820 0.27620 0.99610 0.90000 0.05620 K 0
CsA 0.13820 0.27620 0.99610 0.02000 0.05620 Cs 0
NaB 0.50000 0.00000 0.00000 1.00000 0.02340 Na 0
MnM1 0.85126 0.20540 0.47941 0.50000 0.00950 Mn 0
FeM1 0.85126 0.20540 0.47941 0.37000 0.00950 Fe 0
MnM2 0.27875 0.06798 0.48781 0.25000 0.00990 Mn 0
FeM2 0.27875 0.06798 0.48781 0.73000 0.00990 Fe 0
Fe2+M3 0.42066 0.35128 0.48479 0.67000 0.01040 Fe 0
MnM3 0.42066 0.35128 0.48479 0.14000 0.01040 Mn 0
Fe3+M3 0.42066 0.35128 0.48479 0.13000 0.01040 Fe 0
Fe2+M4 0.00000 0.50000 0.50000 0.50000 0.00920 Fe 0
Fe3+M4 0.00000 0.50000 0.50000 0.30000 0.00920 Fe 0
MnM4 0.00000 0.50000 0.50000 0.20000 0.00920 Mn 0
NbD 0.07425 0.08160 0.18633 0.73000 0.00805 Nb 0
TiD 0.07425 0.08160 0.18633 0.27000 0.00805 Ti 0
SiT1 0.67860 0.27391 0.23318 0.97000 0.00870 Si 0
AlT1 0.67860 0.27391 0.23318 0.03000 0.00870 Al 0
SiT2 0.81480 0.54744 0.25427 0.97000 0.01240 Si 0
AlT2 0.81480 0.54744 0.25427 0.03000 0.01240 Al 0
SiT3 0.37960 0.67519 0.25707 0.97000 0.01170 Si 0
AlT3 0.37960 0.67519 0.25707 0.03000 0.01170 Al 0
SiT4 0.50660 0.93104 0.23737 0.97000 0.00820 Si 0
AlT4 0.50660 0.93104 0.23737 0.03000 0.00820 Al 0
O1 0.72540 0.31940 0.38530 1.00000 0.00970 O 0
O2 0.14620 0.15970 0.36870 1.00000 0.01300 O 0
O3 0.12750 0.39120 0.59350 1.00000 0.01150 O 0
O-h4 0.29950 0.46390 0.40270 1.00000 0.01360 O 0
O-h5 0.99120 0.11690 0.59160 1.00000 0.01350 O 0
O6 0.55810 0.25690 0.58930 1.00000 0.01280 O 0
O7 0.57190 0.01410 0.38990 1.00000 0.01070 O 0
O8 0.07390 0.59050 0.20120 1.00000 0.02730 O 0
O9 0.24750 0.04230 0.82490 1.00000 0.05000 O 0
O10 0.42750 0.41370 0.79990 1.00000 0.02720 O 0
O11 0.12760 0.80530 0.82890 1.00000 0.04800 O 0
O12 0.26610 0.95700 0.17310 1.00000 0.04900 O 0
O13 0.26750 0.60630 0.80620 1.00000 0.02690 O 0
O14 0.57420 0.22190 0.80230 1.00000 0.02870 O 0
O15 0.38480 0.19390 0.17000 1.00000 0.04680 O 0
OX 0.00000 0.00000 0.00000 0.73000 0.01120 O 0
O-HX 0.00000 0.00000 0.00000 0.13000 0.01120 O 1
FX 0.00000 0.00000 0.00000 0.13000 0.01120 F 0
H1 0.26900 0.42200 0.30980 1.00000 0.01627 H 0
H2 1.02100 0.15500 0.68440 1.00000 0.01620 H 0

loop_
_cod_changelog_entry_id
_cod_changelog_entry_author
_cod_changelog_entry_date
_cod_changelog_entry_text
1
;cod-tools version 3.8.0
Id: cif_guess_AMCSD_atom_types 9581 2023-05-17 12:35:41Z saulius
;
2023-05-18T11:42:31+03:00
;Derived atom types and hydrogen counts
from atom names that follow the AMCSD naming convention
(Wat == water, O-H == hydroxyl).
;
2
;cod-tools version 3.10.1
Id: cif_fix_AMCSD_aniso_labels 10200 2024-08-01 14:09:44Z saulius
;
2024-08-02T12:21:52+03:00
;Changed the following '_atom_site_aniso_label' values:
'Oh4' -> 'O-h4'
'Oh5' -> 'O-h5'
'OHX' -> 'O-HX'
;

loop_
_cod_related_entry_id
_cod_related_entry_database
_cod_related_entry_code
1 AMCSD 0006309
